data_7158787
loop_
_publ_author_name
'Xia, Yanping'
'Wang, Sen'
'Miao, Rui'
'Liao, Jianhua'
'Ouyang, Lu'
'Luo, Renshi'

_publ_section_title
;
 Synthesis of N-alkoxy amines and hydroxylamines via the iridium-catalyzed
 transfer hydrogenation of oximes
;
_journal_name_full 'Organic &amp; Biomolecular Chemistry'
_journal_paper_doi 10.1039/D2OB01084D
_journal_year 2022
_chemical_formula_moiety 'C18 H23 Cl F Ir N3, Cl'
_chemical_formula_sum 'C18 H23 Cl2 F Ir N3'
_chemical_formula_weight 563.49
_space_group_crystal_system monoclinic
_space_group_IT_number 14
_space_group_name_Hall '-P 2ybc'
_space_group_name_H-M_alt 'P 1 21/c 1'
_atom_sites_solution_hydrogens mixed
_atom_sites_solution_primary dual
_audit_creation_date 2021-11-15
_audit_creation_method
;
Olex2 1.3
(compiled 2020.11.12 svn.r5f609507 for OlexSys, GUI svn.r6408)
;
_audit_update_record
;
2021-11-15 deposited with the CCDC.	2022-07-15 downloaded from the CCDC.
;
_cell_angle_alpha 90
_cell_angle_beta 93.871(4)
_cell_angle_gamma 90
_cell_formula_units_Z 4
_cell_length_a 14.8663(5)
_cell_length_b 8.1427(3)
_cell_length_c 16.8048(6)
_cell_measurement_reflns_used 4947
_cell_measurement_temperature 292.98(10)
_cell_measurement_theta_max 29.0450
_cell_measurement_theta_min 2.8390
_cell_volume 2029.61(12)
_computing_cell_refinement 'CrysAlisPro 1.171.38.43f (Rigaku OD, 2015)'
_computing_data_collection 'CrysAlisPro 1.171.38.43f (Rigaku OD, 2015)'
_computing_data_reduction 'CrysAlisPro 1.171.38.43f (Rigaku OD, 2015)'
_computing_molecular_graphics 'Olex2 1.3 (Dolomanov et al., 2009)'
_computing_publication_material 'Olex2 1.3 (Dolomanov et al., 2009)'
_computing_structure_refinement 'SHELXL 2018/3 (Sheldrick, 2015)'
_computing_structure_solution 'SHELXT 2018/2 (Sheldrick, 2018)'
_diffrn_ambient_environment air
_diffrn_ambient_temperature 292.98(10)
_diffrn_detector 'CCD plate'
_diffrn_detector_area_resol_mean 5.2684
_diffrn_detector_type AtlasS2
_diffrn_measured_fraction_theta_full 0.999
_diffrn_measured_fraction_theta_max 0.999
_diffrn_measurement_details
;
List of Runs (angles in degrees, time in seconds):

  # Type    Start    End  Width  t~exp~   \w     \q     \k     \f   Frames
#--------------------------------------------------------------------------
  1  \w    -11.00  78.00   1.00    2.00    --   11.90  37.00  60.00   89
  2  \w      4.00  86.00   1.00    2.00    --   11.90  37.00 -30.00   82
  3  \w     36.00  61.00   1.00    2.00    --   11.90-178.00-180.00   25
;
_diffrn_measurement_device 'four-circle diffractometer'
_diffrn_measurement_device_type 'SuperNova, Dual, Cu at zero, AtlasS2'
_diffrn_measurement_method '\w scans'
_diffrn_orient_matrix_type 'CrysAlisPro convention (1999,Acta A55,543-557)'
_diffrn_orient_matrix_UB_11 -0.0116983000
_diffrn_orient_matrix_UB_12 -0.0058956000
_diffrn_orient_matrix_UB_13 0.0401200000
_diffrn_orient_matrix_UB_21 -0.0431874000
_diffrn_orient_matrix_UB_22 0.0332924000
_diffrn_orient_matrix_UB_23 -0.0110157000
_diffrn_orient_matrix_UB_31 -0.0169416000
_diffrn_orient_matrix_UB_32 -0.0802654000
_diffrn_orient_matrix_UB_33 -0.0075743000
_diffrn_radiation_monochromator mirror
_diffrn_radiation_probe x-ray
_diffrn_radiation_type 'Mo K\a'
_diffrn_radiation_wavelength 0.71073
_diffrn_reflns_av_R_equivalents 0.0361
_diffrn_reflns_av_unetI/netI 0.0478
_diffrn_reflns_Laue_measured_fraction_full 0.999
_diffrn_reflns_Laue_measured_fraction_max 0.999
_diffrn_reflns_limit_h_max 16
_diffrn_reflns_limit_h_min -17
_diffrn_reflns_limit_k_max 9
_diffrn_reflns_limit_k_min -7
_diffrn_reflns_limit_l_max 15
_diffrn_reflns_limit_l_min -19
_diffrn_reflns_number 8631
_diffrn_reflns_point_group_measured_fraction_full 0.999
_diffrn_reflns_point_group_measured_fraction_max 0.999
_diffrn_reflns_theta_full 24.998
_diffrn_reflns_theta_max 24.998
_diffrn_reflns_theta_min 2.429
_diffrn_source 'micro-focus sealed X-ray tube'
_diffrn_source_type 'SuperNova (Mo) X-ray Source'
_exptl_absorpt_coefficient_mu 6.856
_exptl_absorpt_correction_T_max 1.00000
_exptl_absorpt_correction_T_min 0.26538
_exptl_absorpt_correction_type multi-scan
_exptl_absorpt_process_details
;
CrysAlisPro 1.171.38.43f (Rigaku Oxford Diffraction, 2015)
Empirical absorption correction using spherical harmonics,
 implemented in SCALE3 ABSPACK scaling algorithm.
;
_exptl_crystal_colour red
_exptl_crystal_colour_primary red
_exptl_crystal_density_diffrn 1.844
_exptl_crystal_description block
_exptl_crystal_F_000 1088
_exptl_crystal_size_max 0.14
_exptl_crystal_size_mid 0.13
_exptl_crystal_size_min 0.12
_refine_diff_density_max 0.765
_refine_diff_density_min -1.568
_refine_diff_density_rms 0.144
_refine_ls_extinction_method none
_refine_ls_goodness_of_fit_ref 1.023
_refine_ls_hydrogen_treatment mixed
_refine_ls_matrix_type full
_refine_ls_number_parameters 235
_refine_ls_number_reflns 3573
_refine_ls_number_restraints 0
_refine_ls_restrained_S_all 1.023
_refine_ls_R_factor_all 0.0356
_refine_ls_R_factor_gt 0.0296
_refine_ls_shift/su_max 0.001
_refine_ls_shift/su_mean 0.000
_refine_ls_structure_factor_coef Fsqd
_refine_ls_weighting_details 'w=1/[\s^2^(Fo^2^)+(0.0290P)^2^] where P=(Fo^2^+2Fc^2^)/3'
_refine_ls_weighting_scheme calc
_refine_ls_wR_factor_gt 0.0641
_refine_ls_wR_factor_ref 0.0673
_reflns_Friedel_coverage 0.000
_reflns_number_gt 3110
_reflns_number_total 3573
_reflns_threshold_expression 'I > 2\s(I)'
_cod_data_source_file d2ob01084d2.cif
_cod_data_source_block f-6-2
_cod_database_code 7158787
_shelx_shelxl_version_number 2018/3
_shelx_space_group_comment
;
The symmetry employed for this shelxl refinement is uniquely defined
by the following loop, which should always be used as a source of
symmetry information in preference to the above space-group names.
They are only intended as comments.
;
_shelx_estimated_absorpt_t_max 0.493
_shelx_estimated_absorpt_t_min 0.447
_reflns_odcompleteness_completeness 99.91
_reflns_odcompleteness_iscentric 1
_reflns_odcompleteness_theta 26.32
_olex2_refinement_description
;
1. Fixed Uiso
 At 1.2 times of:
  All C(H) groups, All C(H,H) groups
 At 1.5 times of:
  All C(H,H,H) groups
2.a Secondary CH2 refined with riding coordinates:
 C7(H7A,H7B), C8(H8A,H8B)
2.b Aromatic/amide H refined with riding coordinates:
 C2(H2), C3(H3A), C4(H4)
2.c Idealised Me refined as rotating group:
 C14(H14A,H14B,H14C), C15(H15A,H15B,H15C), C16(H16A,H16B,H16C), C17(H17A,H17B,
 H17C), C18(H18A,H18B,H18C)
;
_olex2_date_sample_data_collection 2021-11-15
_olex2_submission_special_instructions 'No special instructions were received'
_oxdiff_exptl_absorpt_empirical_details
;
Empirical correction (ABSPACK) includes:
- Absorption correction using spherical harmonics
- Frame scaling
;
_oxdiff_exptl_absorpt_empirical_full_max 2.330
_oxdiff_exptl_absorpt_empirical_full_min 0.546

loop_
_space_group_symop_operation_xyz
'x, y, z'
'-x, y+1/2, -z+1/2'
'-x, -y, -z'
'x, -y-1/2, z-1/2'

loop_
_atom_site_label
_atom_site_type_symbol
_atom_site_fract_x
_atom_site_fract_y
_atom_site_fract_z
_atom_site_U_iso_or_equiv
_atom_site_adp_type
_atom_site_occupancy
_atom_site_site_symmetry_order
_atom_site_calc_flag
_atom_site_refinement_flags_posn
_atom_site_refinement_flags_adp
_atom_site_refinement_flags_occupancy
_atom_site_disorder_assembly
_atom_site_disorder_group
Ir1 Ir 0.79227(2) 0.59073(2) 0.68126(2) 0.02204(9) Uani 1 1 d . . . . .
Cl1 Cl 0.79331(11) 0.34168(18) 0.75732(9) 0.0479(4) Uani 1 1 d . . . . .
F1 F 0.8933(2) 0.3952(5) 0.5439(2) 0.0582(11) Uani 1 1 d . . . . .
N1 N 0.7530(3) 0.4357(5) 0.5802(2) 0.0266(10) Uani 1 1 d . . . . .
N2 N 0.6543(3) 0.5739(5) 0.6809(2) 0.0266(10) Uani 1 1 d . . . . .
N3 N 0.5231(3) 0.4668(7) 0.6371(3) 0.0460(14) Uani 1 1 d . . . . .
H3 H 0.493(4) 0.424(6) 0.606(3) 0.028(18) Uiso 1 1 d . . . . .
C1 C 0.6636(4) 0.4033(6) 0.5692(3) 0.0275(12) Uani 1 1 d . . . . .
C2 C 0.6290(4) 0.3047(7) 0.5089(3) 0.0379(14) Uani 1 1 d . . . . .
H2 H 0.567348 0.284489 0.502980 0.045 Uiso 1 1 calc R U . . .
C3 C 0.6859(4) 0.2355(7) 0.4571(3) 0.0413(15) Uani 1 1 d . . . . .
H3A H 0.663490 0.168220 0.415695 0.050 Uiso 1 1 calc R U . . .
C4 C 0.7760(4) 0.2677(7) 0.4679(3) 0.0368(14) Uani 1 1 d . . . . .
H4 H 0.816388 0.223944 0.433674 0.044 Uiso 1 1 calc R U . . .
C5 C 0.8049(4) 0.3658(7) 0.5300(3) 0.0349(14) Uani 1 1 d . . . . .
C6 C 0.6115(4) 0.4826(7) 0.6288(3) 0.0297(12) Uani 1 1 d . . . . .
C7 C 0.4993(4) 0.5697(7) 0.7032(4) 0.0412(15) Uani 1 1 d . . . . .
H7A H 0.469504 0.506368 0.742615 0.049 Uiso 1 1 calc R U . . .
H7B H 0.460250 0.659335 0.684738 0.049 Uiso 1 1 calc R U . . .
C8 C 0.5907(4) 0.6332(8) 0.7369(4) 0.0405(15) Uani 1 1 d . . . . .
H8A H 0.591073 0.752259 0.739445 0.049 Uiso 1 1 calc R U . . .
H8B H 0.605360 0.589778 0.789978 0.049 Uiso 1 1 calc R U . . .
C9 C 0.8245(4) 0.8007(6) 0.7555(3) 0.0306(13) Uani 1 1 d . . . . .
C10 C 0.9018(3) 0.6952(6) 0.7564(3) 0.0303(13) Uani 1 1 d . . . . .
C11 C 0.9307(3) 0.6796(7) 0.6768(3) 0.0315(13) Uani 1 1 d . . . . .
C12 C 0.8695(3) 0.7769(6) 0.6257(3) 0.0308(13) Uani 1 1 d . . . . .
C13 C 0.8056(3) 0.8545(6) 0.6727(3) 0.0306(13) Uani 1 1 d . . . . .
C14 C 0.7339(4) 0.9717(7) 0.6447(4) 0.0461(16) Uani 1 1 d . . . . .
H14A H 0.717950 0.953179 0.589065 0.069 Uiso 1 1 calc R U . . .
H14B H 0.755510 1.082068 0.652162 0.069 Uiso 1 1 calc R U . . .
H14C H 0.681816 0.955633 0.674565 0.069 Uiso 1 1 calc R U . . .
C15 C 0.8764(5) 0.8058(9) 0.5390(3) 0.0535(18) Uani 1 1 d . . . . .
H15A H 0.918178 0.728987 0.518719 0.080 Uiso 1 1 calc R U . . .
H15B H 0.897237 0.915707 0.530709 0.080 Uiso 1 1 calc R U . . .
H15C H 0.818208 0.791423 0.511481 0.080 Uiso 1 1 calc R U . . .
C16 C 1.0144(4) 0.5924(7) 0.6564(4) 0.0533(19) Uani 1 1 d . . . . .
H16A H 1.013944 0.482663 0.677229 0.080 Uiso 1 1 calc R U . . .
H16B H 1.066150 0.650051 0.679378 0.080 Uiso 1 1 calc R U . . .
H16C H 1.016803 0.588504 0.599515 0.080 Uiso 1 1 calc R U . . .
C17 C 0.9473(5) 0.6169(8) 0.8282(4) 0.0546(19) Uani 1 1 d . . . . .
H17A H 0.903656 0.594207 0.866347 0.082 Uiso 1 1 calc R U . . .
H17B H 0.992524 0.689803 0.851540 0.082 Uiso 1 1 calc R U . . .
H17C H 0.975135 0.516174 0.813234 0.082 Uiso 1 1 calc R U . . .
C18 C 0.7776(4) 0.8578(8) 0.8259(3) 0.0475(16) Uani 1 1 d . . . . .
H18A H 0.726523 0.923705 0.808286 0.071 Uiso 1 1 calc R U . . .
H18B H 0.818350 0.921933 0.859952 0.071 Uiso 1 1 calc R U . . .
H18C H 0.757594 0.764428 0.854798 0.071 Uiso 1 1 calc R U . . .
Cl2 Cl 0.38550(10) 0.23336(19) 0.53290(9) 0.0438(4) Uani 1 1 d . . . . .

loop_
_atom_site_aniso_label
_atom_site_aniso_U_11
_atom_site_aniso_U_22
_atom_site_aniso_U_33
_atom_site_aniso_U_23
_atom_site_aniso_U_13
_atom_site_aniso_U_12
Ir1 0.02366(13) 0.02230(13) 0.01990(13) -0.00153(8) -0.00063(9) -0.00233(8)
Cl1 0.0660(11) 0.0308(7) 0.0445(9) 0.0129(7) -0.0138(8) -0.0069(8)
F1 0.035(2) 0.080(3) 0.060(2) -0.035(2) 0.0100(18) -0.0076(18)
N1 0.030(3) 0.028(2) 0.022(2) -0.0019(19) -0.001(2) -0.001(2)
N2 0.030(3) 0.029(2) 0.022(2) -0.002(2) 0.004(2) -0.002(2)
N3 0.029(3) 0.059(4) 0.049(3) -0.023(3) -0.001(3) -0.013(3)
C1 0.026(3) 0.028(3) 0.028(3) -0.003(2) -0.002(2) -0.007(2)
C2 0.034(3) 0.044(3) 0.034(3) -0.008(3) -0.008(3) -0.008(3)
C3 0.054(4) 0.037(3) 0.032(3) -0.014(3) -0.003(3) -0.006(3)
C4 0.042(3) 0.038(3) 0.031(3) -0.011(3) 0.005(3) -0.004(3)
C5 0.028(3) 0.041(3) 0.036(3) -0.005(3) 0.005(3) -0.004(3)
C6 0.029(3) 0.027(3) 0.033(3) 0.000(3) 0.002(2) -0.006(3)
C7 0.031(3) 0.047(4) 0.046(4) -0.005(3) 0.006(3) -0.002(3)
C8 0.032(3) 0.048(4) 0.043(4) -0.015(3) 0.013(3) -0.003(3)
C9 0.037(3) 0.028(3) 0.026(3) -0.010(2) 0.000(2) -0.013(3)
C10 0.027(3) 0.029(3) 0.034(3) -0.006(3) -0.005(2) -0.004(2)
C11 0.023(3) 0.033(3) 0.038(3) -0.009(3) 0.000(2) -0.003(3)
C12 0.031(3) 0.034(3) 0.028(3) -0.006(3) 0.003(2) -0.013(3)
C13 0.031(3) 0.017(3) 0.043(3) 0.000(3) -0.004(3) -0.010(2)
C14 0.048(4) 0.029(3) 0.059(4) -0.001(3) -0.014(3) 0.001(3)
C15 0.069(5) 0.061(4) 0.031(3) 0.006(3) 0.010(3) -0.014(4)
C16 0.019(3) 0.056(4) 0.085(5) -0.024(4) 0.003(3) 0.000(3)
C17 0.063(5) 0.051(4) 0.045(4) 0.006(3) -0.034(4) 0.001(3)
C18 0.047(4) 0.057(4) 0.040(4) -0.022(3) 0.012(3) -0.015(3)
Cl2 0.0376(8) 0.0499(9) 0.0435(9) -0.0100(7) -0.0001(7) -0.0021(7)

loop_
_atom_type_symbol
_atom_type_description
_atom_type_scat_dispersion_real
_atom_type_scat_dispersion_imag
_atom_type_scat_source
C C 0.0033 0.0016 'International Tables Vol C Tables 4.2.6.8 and 6.1.1.4'
H H 0.0000 0.0000 'International Tables Vol C Tables 4.2.6.8 and 6.1.1.4'
Cl Cl 0.1484 0.1585 'International Tables Vol C Tables 4.2.6.8 and 6.1.1.4'
F F 0.0171 0.0103 'International Tables Vol C Tables 4.2.6.8 and 6.1.1.4'
Ir Ir -1.4442 7.9887 'International Tables Vol C Tables 4.2.6.8 and 6.1.1.4'
N N 0.0061 0.0033 'International Tables Vol C Tables 4.2.6.8 and 6.1.1.4'

loop_
_geom_angle_atom_site_label_1
_geom_angle_atom_site_label_2
_geom_angle_atom_site_label_3
_geom_angle
_geom_angle_site_symmetry_1
_geom_angle_site_symmetry_3
_geom_angle_publ_flag
N1 Ir1 Cl1 85.20(11) . . ?
N1 Ir1 C10 147.00(18) . . ?
N1 Ir1 C11 111.77(18) . . ?
N2 Ir1 Cl1 85.16(12) . . ?
N2 Ir1 N1 75.07(16) . . ?
N2 Ir1 C9 103.77(18) . . ?
N2 Ir1 C10 137.64(18) . . ?
N2 Ir1 C11 164.36(17) . . ?
N2 Ir1 C12 127.40(18) . . ?
N2 Ir1 C13 99.32(18) . . ?
C9 Ir1 Cl1 111.73(15) . . ?
C9 Ir1 N1 162.99(18) . . ?
C9 Ir1 C10 38.8(2) . . ?
C9 Ir1 C11 65.4(2) . . ?
C9 Ir1 C12 65.60(19) . . ?
C9 Ir1 C13 39.76(19) . . ?
C10 Ir1 Cl1 92.52(15) . . ?
C10 Ir1 C11 38.54(19) . . ?
C11 Ir1 Cl1 109.01(15) . . ?
C12 Ir1 Cl1 147.43(15) . . ?
C12 Ir1 N1 101.21(17) . . ?
C12 Ir1 C10 64.77(19) . . ?
C12 Ir1 C11 38.9(2) . . ?
C12 Ir1 C13 38.5(2) . . ?
C13 Ir1 Cl1 151.45(14) . . ?
C13 Ir1 N1 123.26(17) . . ?
C13 Ir1 C10 65.17(19) . . ?
C13 Ir1 C11 65.1(2) . . ?
C1 N1 Ir1 115.5(3) . . ?
C5 N1 Ir1 128.2(4) . . ?
C5 N1 C1 116.2(5) . . ?
C6 N2 Ir1 119.3(4) . . ?
C6 N2 C8 108.6(4) . . ?
C8 N2 Ir1 131.7(4) . . ?
C6 N3 H3 121(5) . . ?
C6 N3 C7 108.4(5) . . ?
C7 N3 H3 129(5) . . ?
N1 C1 C2 122.2(5) . . ?
N1 C1 C6 112.4(4) . . ?
C2 C1 C6 125.4(5) . . ?
C1 C2 H2 120.2 . . ?
C1 C2 C3 119.6(5) . . ?
C3 C2 H2 120.2 . . ?
C2 C3 H3A 120.7 . . ?
C4 C3 C2 118.5(5) . . ?
C4 C3 H3A 120.7 . . ?
C3 C4 H4 121.0 . . ?
C5 C4 C3 118.1(5) . . ?
C5 C4 H4 121.0 . . ?
F1 C5 C4 119.6(5) . . ?
N1 C5 F1 115.0(5) . . ?
N1 C5 C4 125.3(5) . . ?
N2 C6 N3 115.4(5) . . ?
N2 C6 C1 117.6(5) . . ?
N3 C6 C1 126.9(5) . . ?
N3 C7 H7A 111.2 . . ?
N3 C7 H7B 111.2 . . ?
N3 C7 C8 102.8(5) . . ?
H7A C7 H7B 109.1 . . ?
C8 C7 H7A 111.2 . . ?
C8 C7 H7B 111.2 . . ?
N2 C8 C7 104.3(5) . . ?
N2 C8 H8A 110.9 . . ?
N2 C8 H8B 110.9 . . ?
C7 C8 H8A 110.9 . . ?
C7 C8 H8B 110.9 . . ?
H8A C8 H8B 108.9 . . ?
C10 C9 Ir1 71.2(3) . . ?
C10 C9 C13 106.9(5) . . ?
C10 C9 C18 126.6(5) . . ?
C13 C9 Ir1 70.5(3) . . ?
C13 C9 C18 126.2(5) . . ?
C18 C9 Ir1 127.7(4) . . ?
C9 C10 Ir1 70.0(3) . . ?
C9 C10 C11 109.4(5) . . ?
C9 C10 C17 125.9(5) . . ?
C11 C10 Ir1 71.5(3) . . ?
C11 C10 C17 124.7(5) . . ?
C17 C10 Ir1 126.0(4) . . ?
C10 C11 Ir1 69.9(3) . . ?
C10 C11 C12 106.8(4) . . ?
C10 C11 C16 124.2(5) . . ?
C12 C11 Ir1 69.2(3) . . ?
C12 C11 C16 128.7(5) . . ?
C16 C11 Ir1 130.6(4) . . ?
C11 C12 Ir1 71.9(3) . . ?
C11 C12 C15 126.0(5) . . ?
C13 C12 Ir1 71.1(3) . . ?
C13 C12 C11 109.3(4) . . ?
C13 C12 C15 124.5(5) . . ?
C15 C12 Ir1 127.6(4) . . ?
C9 C13 Ir1 69.7(3) . . ?
C9 C13 C14 125.5(5) . . ?
C12 C13 Ir1 70.4(3) . . ?
C12 C13 C9 107.5(5) . . ?
C12 C13 C14 126.9(5) . . ?
C14 C13 Ir1 126.4(4) . . ?
C13 C14 H14A 109.5 . . ?
C13 C14 H14B 109.5 . . ?
C13 C14 H14C 109.5 . . ?
H14A C14 H14B 109.5 . . ?
H14A C14 H14C 109.5 . . ?
H14B C14 H14C 109.5 . . ?
C12 C15 H15A 109.5 . . ?
C12 C15 H15B 109.5 . . ?
C12 C15 H15C 109.5 . . ?
H15A C15 H15B 109.5 . . ?
H15A C15 H15C 109.5 . . ?
H15B C15 H15C 109.5 . . ?
C11 C16 H16A 109.5 . . ?
C11 C16 H16B 109.5 . . ?
C11 C16 H16C 109.5 . . ?
H16A C16 H16B 109.5 . . ?
H16A C16 H16C 109.5 . . ?
H16B C16 H16C 109.5 . . ?
C10 C17 H17A 109.5 . . ?
C10 C17 H17B 109.5 . . ?
C10 C17 H17C 109.5 . . ?
H17A C17 H17B 109.5 . . ?
H17A C17 H17C 109.5 . . ?
H17B C17 H17C 109.5 . . ?
C9 C18 H18A 109.5 . . ?
C9 C18 H18B 109.5 . . ?
C9 C18 H18C 109.5 . . ?
H18A C18 H18B 109.5 . . ?
H18A C18 H18C 109.5 . . ?
H18B C18 H18C 109.5 . . ?

loop_
_geom_bond_atom_site_label_1
_geom_bond_atom_site_label_2
_geom_bond_distance
_geom_bond_site_symmetry_2
_geom_bond_publ_flag
Ir1 Cl1 2.3966(14) . ?
Ir1 N1 2.164(4) . ?
Ir1 N2 2.056(4) . ?
Ir1 C9 2.151(5) . ?
Ir1 C10 2.167(5) . ?
Ir1 C11 2.188(5) . ?
Ir1 C12 2.153(5) . ?
Ir1 C13 2.163(5) . ?
F1 C5 1.339(6) . ?
N1 C1 1.356(6) . ?
N1 C5 1.311(7) . ?
N2 C6 1.284(6) . ?
N2 C8 1.461(7) . ?
N3 H3 0.74(5) . ?
N3 C6 1.337(7) . ?
N3 C7 1.454(8) . ?
C1 C2 1.365(7) . ?
C1 C6 1.457(7) . ?
C2 H2 0.9300 . ?
C2 C3 1.375(8) . ?
C3 H3A 0.9300 . ?
C3 C4 1.364(7) . ?
C4 H4 0.9300 . ?
C4 C5 1.362(7) . ?
C7 H7A 0.9700 . ?
C7 H7B 0.9700 . ?
C7 C8 1.528(8) . ?
C8 H8A 0.9700 . ?
C8 H8B 0.9700 . ?
C9 C10 1.434(7) . ?
C9 C13 1.467(7) . ?
C9 C18 1.488(7) . ?
C10 C11 1.437(7) . ?
C10 C17 1.487(7) . ?
C11 C12 1.445(7) . ?
C11 C16 1.492(7) . ?
C12 C13 1.424(7) . ?
C12 C15 1.487(7) . ?
C13 C14 1.484(8) . ?
C14 H14A 0.9600 . ?
C14 H14B 0.9600 . ?
C14 H14C 0.9600 . ?
C15 H15A 0.9600 . ?
C15 H15B 0.9600 . ?
C15 H15C 0.9600 . ?
C16 H16A 0.9600 . ?
C16 H16B 0.9600 . ?
C16 H16C 0.9600 . ?
C17 H17A 0.9600 . ?
C17 H17B 0.9600 . ?
C17 H17C 0.9600 . ?
C18 H18A 0.9600 . ?
C18 H18B 0.9600 . ?
C18 H18C 0.9600 . ?

loop_
_geom_torsion_atom_site_label_1
_geom_torsion_atom_site_label_2
_geom_torsion_atom_site_label_3
_geom_torsion_atom_site_label_4
_geom_torsion
_geom_torsion_site_symmetry_1
_geom_torsion_site_symmetry_2
_geom_torsion_site_symmetry_3
_geom_torsion_site_symmetry_4
_geom_torsion_publ_flag
Ir1 N1 C1 C2 -178.7(4) . . . . ?
Ir1 N1 C1 C6 0.4(5) . . . . ?
Ir1 N1 C5 F1 0.0(7) . . . . ?
Ir1 N1 C5 C4 179.3(4) . . . . ?
Ir1 N2 C6 N3 174.2(4) . . . . ?
Ir1 N2 C6 C1 -3.7(6) . . . . ?
Ir1 N2 C8 C7 -176.7(3) . . . . ?
Ir1 C9 C10 C11 61.0(4) . . . . ?
Ir1 C9 C10 C17 -120.6(6) . . . . ?
Ir1 C9 C13 C12 -60.5(4) . . . . ?
Ir1 C9 C13 C14 120.8(5) . . . . ?
Ir1 C10 C11 C12 59.7(3) . . . . ?
Ir1 C10 C11 C16 -126.1(5) . . . . ?
Ir1 C11 C12 C13 61.6(4) . . . . ?
Ir1 C11 C12 C15 -123.8(6) . . . . ?
Ir1 C12 C13 C9 60.1(3) . . . . ?
Ir1 C12 C13 C14 -121.3(6) . . . . ?
N1 C1 C2 C3 -0.2(8) . . . . ?
N1 C1 C6 N2 2.1(7) . . . . ?
N1 C1 C6 N3 -175.6(5) . . . . ?
N3 C7 C8 N2 6.1(6) . . . . ?
C1 N1 C5 F1 -177.8(4) . . . . ?
C1 N1 C5 C4 1.4(8) . . . . ?
C1 C2 C3 C4 0.1(9) . . . . ?
C2 C1 C6 N2 -178.9(5) . . . . ?
C2 C1 C6 N3 3.4(9) . . . . ?
C2 C3 C4 C5 0.7(8) . . . . ?
C3 C4 C5 F1 177.7(5) . . . . ?
C3 C4 C5 N1 -1.5(9) . . . . ?
C5 N1 C1 C2 -0.5(7) . . . . ?
C5 N1 C1 C6 178.5(5) . . . . ?
C6 N2 C8 C7 -4.6(6) . . . . ?
C6 N3 C7 C8 -5.7(7) . . . . ?
C6 C1 C2 C3 -179.1(5) . . . . ?
C7 N3 C6 N2 3.3(7) . . . . ?
C7 N3 C6 C1 -179.0(5) . . . . ?
C8 N2 C6 N3 1.0(7) . . . . ?
C8 N2 C6 C1 -176.9(5) . . . . ?
C9 C10 C11 Ir1 -60.0(4) . . . . ?
C9 C10 C11 C12 -0.3(6) . . . . ?
C9 C10 C11 C16 173.8(5) . . . . ?
C10 C9 C13 Ir1 62.3(4) . . . . ?
C10 C9 C13 C12 1.8(6) . . . . ?
C10 C9 C13 C14 -176.9(5) . . . . ?
C10 C11 C12 Ir1 -60.2(4) . . . . ?
C10 C11 C12 C13 1.4(6) . . . . ?
C10 C11 C12 C15 176.1(5) . . . . ?
C11 C12 C13 Ir1 -62.1(4) . . . . ?
C11 C12 C13 C9 -2.0(6) . . . . ?
C11 C12 C13 C14 176.7(5) . . . . ?
C13 C9 C10 Ir1 -61.9(3) . . . . ?
C13 C9 C10 C11 -0.9(6) . . . . ?
C13 C9 C10 C17 177.6(5) . . . . ?
C15 C12 C13 Ir1 123.2(5) . . . . ?
C15 C12 C13 C9 -176.7(5) . . . . ?
C15 C12 C13 C14 1.9(9) . . . . ?
C16 C11 C12 Ir1 126.1(6) . . . . ?
C16 C11 C12 C13 -172.4(5) . . . . ?
C16 C11 C12 C15 2.3(9) . . . . ?
C17 C10 C11 Ir1 121.5(5) . . . . ?
C17 C10 C11 C12 -178.8(5) . . . . ?
C17 C10 C11 C16 -4.7(9) . . . . ?
C18 C9 C10 Ir1 123.4(6) . . . . ?
C18 C9 C10 C11 -175.6(5) . . . . ?
C18 C9 C10 C17 2.9(9) . . . . ?
C18 C9 C13 Ir1 -123.0(5) . . . . ?
C18 C9 C13 C12 176.5(5) . . . . ?
C18 C9 C13 C14 -2.2(9) . . . . ?

loop_
_smtbx_masks_void_nr
_smtbx_masks_void_average_x
_smtbx_masks_void_average_y
_smtbx_masks_void_average_z
_smtbx_masks_void_volume
_smtbx_masks_void_count_electrons
_smtbx_masks_void_content
1 0.480 0.068 0.397 20.5 9.4 ?
2 0.480 0.432 0.897 20.5 9.4 ?
3 0.520 0.568 0.103 20.5 9.4 ?
4 0.520 0.932 0.603 20.5 9.4 ?
